data_8100228
loop_
_publ_author_name
'Curda, Jan'
'Peters, Eva-Maria'
'Klein, Wilhelm'
'Jansen, Martin'

_publ_section_title
;
Crystal structure of potassium disilver arsenate(V), KAg~2~AsO~4~
;
_journal_issue 4
_journal_name_full 'Zeitschrift f\"ur Kristallographie - New Crystal Structures'
_journal_page_first 345
_journal_page_last 345
_journal_volume 219
_journal_year 2004
_chemical_formula_sum 'Ag4 As2 K2 O8'
_chemical_formula_weight 787.52
_space_group_IT_number 121
_symmetry_cell_setting tetragonal
_symmetry_Int_Tables_number 121
_symmetry_space_group_name_Hall 'I -4 2'
_symmetry_space_group_name_H-M 'I -4 2 m'
_cell_angle_alpha 90.00
_cell_angle_beta 90.00
_cell_angle_gamma 90.00
_cell_formula_units_Z 2
_cell_length_a 5.9033(8)
_cell_length_b 5.9033(8)
_cell_length_c 7.0816(14)
_cell_measurement_temperature 293(2)
_cell_volume 246.79(7)
_diffrn_ambient_temperature 293(2)
_exptl_crystal_density_diffrn 5.299
_cod_database_code 8100228

loop_
_symmetry_equiv_pos_as_xyz
'x, y, z'
'-x, -y, z'
'-x, y, -z'
'x, -y, -z'
'-y, x, -z'
'y, x, z'
'y, -x, -z'
'-y, -x, z'
'x+1/2, y+1/2, z+1/2'
'-x+1/2, -y+1/2, z+1/2'
'-x+1/2, y+1/2, -z+1/2'
'x+1/2, -y+1/2, -z+1/2'
'-y+1/2, x+1/2, -z+1/2'
'y+1/2, x+1/2, z+1/2'
'y+1/2, -x+1/2, -z+1/2'
'-y+1/2, -x+1/2, z+1/2'

loop_
_atom_site_label
_atom_site_type_symbol
_atom_site_fract_x
_atom_site_fract_y
_atom_site_fract_z
_atom_site_U_iso_or_equiv
_atom_site_adp_type
_atom_site_occupancy
_atom_site_symmetry_multiplicity
_atom_site_Wyckoff_symbol
_atom_site_calc_flag
_atom_site_refinement_flags
_atom_site_disorder_assembly
_atom_site_disorder_group
Ag1 Ag 0.0000 0.5000 0.7500 0.0308(2) Uani 1 4 d d S . .
As1 As 0.0000 0.0000 0.0000 0.0105(2) Uani 1 2 a d S . .
K1 K 0.0000 0.0000 0.5000 0.0196(3) Uani 1 2 b d S . .
O1 O 0.3325(5) 0.6675(5) 0.3640(6) 0.0213(7) Uani 1 8 i d S . .

loop_
_atom_site_aniso_label
_atom_site_aniso_U_11
_atom_site_aniso_U_22
_atom_site_aniso_U_33
_atom_site_aniso_U_23
_atom_site_aniso_U_13
_atom_site_aniso_U_12
Ag1 0.0137(2) 0.0137(2) 0.0649(5) 0.000 0.000 0.000
As1 0.0092(2) 0.0092(2) 0.0130(3) 0.000 0.000 0.000
K1 0.0221(5) 0.0221(5) 0.0145(6) 0.000 0.000 0.000
O1 0.0175(11) 0.0175(11) 0.0287(18) 0.0093(10) -0.0093(10) -0.0038(14)

loop_
_geom_bond_atom_site_label_1
_geom_bond_atom_site_label_2
_geom_bond_distance
_geom_bond_site_symmetry_2
_geom_bond_publ_flag
Ag1 O1 2.3413(18) 10_665 ?
Ag1 O1 2.3413(18) 4_666 ?
Ag1 O1 2.3413(18) 3_656 ?
Ag1 O1 2.3413(18) 9_545 ?
Ag1 K1 3.4419(4) 1_545 ?
Ag1 K1 3.4419(4) 9_545 ?
Ag1 K1 3.4419(4) . ?
Ag1 K1 3.4419(4) 9_445 ?
As1 O1 1.698(4) 11_656 ?
As1 O1 1.698(4) 10_665 ?
As1 O1 1.698(4) 9 ?
As1 O1 1.698(4) 12_566 ?
As1 K1 3.5408(7) . ?
As1 K1 3.5408(7) 1_556 ?
K1 O1 2.933(5) 12_565 ?
K1 O1 2.933(5) 11_655 ?
K1 O1 2.933(5) 10_665 ?
K1 O1 2.933(5) 9 ?
K1 O1 2.938(5) 4_676 ?
K1 O1 2.938(5) 3_656 ?
K1 O1 2.938(5) 1_655 ?
K1 O1 2.938(5) 2_675 ?
K1 Ag1 3.4419(4) 3_756 ?
K1 Ag1 3.4419(4) 9_454 ?
K1 Ag1 3.4419(4) 11_756 ?
K1 Ag1 3.4419(4) 1_565 ?
O1 As1 1.698(4) 9_444 ?
O1 Ag1 2.3413(18) 3_656 ?
O1 Ag1 2.3413(18) 9_454 ?
O1 K1 2.933(5) 9_444 ?
O1 K1 2.938(5) 1_455 ?
